data_2227802
loop_
_publ_author_name
'Prasath, R.'
'Bhavana, P.'
'Butcher, Anand M.'
'Butcher, Ray J.'
'Jasinski, Jerry P.'

_publ_section_title
;
 <i>N</i>^1^,<i>N</i>^2^-Bis[(2-chloro-6-methylquinolin-3-yl)methylidene]ethane-1,2-diamine
;
_journal_issue 11
_journal_name_full 'Acta Crystallographica Section E'
_journal_page_first o2869
_journal_paper_doi 10.1107/S1600536810041309
_journal_volume 66
_journal_year 2010
_chemical_formula_iupac 'C24 H20 Cl2 N4'
_chemical_formula_moiety 'C24 H20 Cl2 N4'
_chemical_formula_sum 'C24 H20 Cl2 N4'
_chemical_formula_weight 435.34
_chemical_name_systematic
;
<i>N</i>^1^,<i>N</i>^2^-Bis[(2-chloro-6-methylquinolin-3-yl)methylidene]ethane-
1,2-diamine
;
_space_group_IT_number 2
_symmetry_cell_setting triclinic
_symmetry_space_group_name_Hall '-P 1'
_symmetry_space_group_name_H-M 'P -1'
_atom_sites_solution_hydrogens geom
_atom_sites_solution_primary direct
_atom_sites_solution_secondary difmap
_audit_creation_method SHELXL-97
_cell_angle_alpha 84.236(11)
_cell_angle_beta 87.924(12)
_cell_angle_gamma 78.698(14)
_cell_formula_units_Z 1
_cell_length_a 4.4088(8)
_cell_length_b 7.2008(11)
_cell_length_c 16.9383(18)
_cell_measurement_reflns_used 2032
_cell_measurement_temperature 295(2)
_cell_measurement_theta_max 73.3855
_cell_measurement_theta_min 5.2457
_cell_volume 524.57(14)
_computing_cell_refinement
;
CrysAlis Pro (Oxford Diffraction 2007)
;
_computing_data_collection
;
CrysAlis Pro (Oxford Diffraction 2007)
;
_computing_data_reduction
;
CrysAlis Pro (Oxford Diffraction 2007)
;
_computing_molecular_graphics 'SHELXTL (Sheldrick, 2008)'
_computing_publication_material 'SHELXTL (Sheldrick, 2008)'
_computing_structure_refinement 'SHELXL97 (Sheldrick, 2008)'
_computing_structure_solution 'SHELXS97 (Sheldrick, 2008)'
_diffrn_ambient_temperature 295(2)
_diffrn_detector_area_resol_mean 10.5081
_diffrn_measured_fraction_theta_full 0.979
_diffrn_measured_fraction_theta_max 0.947
_diffrn_measurement_device_type 'Oxford Diffraction Xcalibur diffractometer with Ruby Gemini detector'
_diffrn_measurement_method '\w scans'
_diffrn_radiation_monochromator graphite
_diffrn_radiation_source 'Enhance (Cu) X-ray Source'
_diffrn_radiation_type CuK\a
_diffrn_radiation_wavelength 1.54184
_diffrn_reflns_av_R_equivalents 0.0280
_diffrn_reflns_av_sigmaI/netI 0.0299
_diffrn_reflns_limit_h_max 5
_diffrn_reflns_limit_h_min -5
_diffrn_reflns_limit_k_max 8
_diffrn_reflns_limit_k_min -8
_diffrn_reflns_limit_l_max 21
_diffrn_reflns_limit_l_min -20
_diffrn_reflns_number 3137
_diffrn_reflns_theta_full 67.50
_diffrn_reflns_theta_max 73.55
_diffrn_reflns_theta_min 5.25
_exptl_absorpt_coefficient_mu 2.925
_exptl_absorpt_correction_T_max 1.00000
_exptl_absorpt_correction_T_min 0.37762
_exptl_absorpt_correction_type multi-scan
_exptl_absorpt_process_details
;
(CrysAlis Pro; Oxford Diffraction, 2007)
;
_exptl_crystal_colour colorless
_exptl_crystal_density_diffrn 1.378
_exptl_crystal_density_method 'not measured'
_exptl_crystal_description plate
_exptl_crystal_F_000 226
_exptl_crystal_size_max 0.46
_exptl_crystal_size_mid 0.37
_exptl_crystal_size_min 0.15
_refine_diff_density_max 0.435
_refine_diff_density_min -0.289
_refine_ls_extinction_method none
_refine_ls_goodness_of_fit_ref 1.045
_refine_ls_hydrogen_treatment constr
_refine_ls_matrix_type full
_refine_ls_number_parameters 136
_refine_ls_number_reflns 2011
_refine_ls_number_restraints 0
_refine_ls_restrained_S_all 1.045
_refine_ls_R_factor_all 0.0628
_refine_ls_R_factor_gt 0.0564
_refine_ls_shift/su_max 0.000
_refine_ls_shift/su_mean 0.000
_refine_ls_structure_factor_coef Fsqd
_refine_ls_weighting_details 'calc w=1/[\s^2^(Fo^2^)+(0.1105P)^2^+0.0630P] where P=(Fo^2^+2Fc^2^)/3'
_refine_ls_weighting_scheme calc
_refine_ls_wR_factor_gt 0.1578
_refine_ls_wR_factor_ref 0.1680
_reflns_number_gt 1710
_reflns_number_total 2011
_reflns_threshold_expression I>2\s(I)
_cod_data_source_file lh5149.cif
_cod_data_source_block I
_cod_database_code 2227802
_cod_database_fobs_code 2227802

loop_
_symmetry_equiv_pos_as_xyz
'x, y, z'
'-x, -y, -z'

loop_
_atom_site_type_symbol
_atom_site_label
_atom_site_fract_x
_atom_site_fract_y
_atom_site_fract_z
_atom_site_U_iso_or_equiv
_atom_site_adp_type
_atom_site_calc_flag
_atom_site_refinement_flags
_atom_site_occupancy
_atom_site_disorder_assembly
_atom_site_disorder_group
Cl Cl 0.37544(18) 1.10262(8) 0.15067(4) 0.0756(3) Uani d . 1 . .
N N1 0.7058(5) 0.8882(3) 0.25986(11) 0.0533(5) Uani d . 1 . .
N N2 0.2488(4) 0.5727(3) 0.07293(11) 0.0532(5) Uani d . 1 . .
C C1 0.5343(5) 0.8821(3) 0.20006(13) 0.0500(5) Uani d . 1 . .
C C2 0.4730(5) 0.7140(3) 0.17101(12) 0.0459(5) Uani d . 1 . .
C C3 0.6152(5) 0.5444(3) 0.21010(12) 0.0463(5) Uani d . 1 . .
H H3A 0.5844 0.4305 0.1934 0.056 Uiso calc R 1 . .
C C4 0.8067(5) 0.5410(3) 0.27498(12) 0.0449(5) Uani d . 1 . .
C C5 0.9619(5) 0.3710(3) 0.31671(13) 0.0507(5) Uani d . 1 . .
H H5A 0.9386 0.2546 0.3009 0.061 Uiso calc R 1 . .
C C6 1.1455(5) 0.3738(3) 0.37978(13) 0.0540(5) Uani d . 1 . .
C C7 1.1733(6) 0.5531(4) 0.40297(14) 0.0597(6) Uani d . 1 . .
H H7A 1.2940 0.5570 0.4464 0.072 Uiso calc R 1 . .
C C8 1.0298(6) 0.7198(3) 0.36399(14) 0.0579(6) Uani d . 1 . .
H H8A 1.0559 0.8348 0.3806 0.069 Uiso calc R 1 . .
C C9 0.8427(5) 0.7190(3) 0.29892(12) 0.0470(5) Uani d . 1 . .
C C10 1.3155(7) 0.1939(4) 0.42378(16) 0.0696(7) Uani d . 1 . .
H H10A 1.2724 0.0859 0.4004 0.104 Uiso calc R 1 . .
H H10B 1.2489 0.1886 0.4784 0.104 Uiso calc R 1 . .
H H10C 1.5339 0.1922 0.4206 0.104 Uiso calc R 1 . .
C C11 0.2710(5) 0.7195(3) 0.10311(13) 0.0498(5) Uani d . 1 . .
H H11A 0.1572 0.8358 0.0823 0.060 Uiso calc R 1 . .
C C12 0.0528(5) 0.5922(3) 0.00365(13) 0.0517(5) Uani d . 1 . .
H H12A 0.1677 0.6255 -0.0439 0.062 Uiso calc R 1 . .
H H12B -0.1257 0.6933 0.0090 0.062 Uiso calc R 1 . .

loop_
_atom_site_aniso_label
_atom_site_aniso_U_11
_atom_site_aniso_U_22
_atom_site_aniso_U_33
_atom_site_aniso_U_12
_atom_site_aniso_U_13
_atom_site_aniso_U_23
Cl 0.1104(6) 0.0382(4) 0.0809(5) -0.0165(3) -0.0379(4) -0.0011(3)
N1 0.0706(11) 0.0410(10) 0.0537(10) -0.0204(8) -0.0112(9) -0.0083(7)
N2 0.0627(11) 0.0470(10) 0.0525(10) -0.0123(8) -0.0189(8) -0.0078(8)
C1 0.0654(13) 0.0386(11) 0.0499(11) -0.0168(9) -0.0107(9) -0.0064(8)
C2 0.0540(11) 0.0426(11) 0.0454(10) -0.0174(8) -0.0046(8) -0.0085(8)
C3 0.0602(12) 0.0397(10) 0.0450(10) -0.0212(9) -0.0062(9) -0.0086(8)
C4 0.0556(11) 0.0415(10) 0.0421(10) -0.0185(8) -0.0041(8) -0.0068(8)
C5 0.0639(13) 0.0427(11) 0.0497(11) -0.0183(9) -0.0072(9) -0.0063(9)
C6 0.0629(13) 0.0520(13) 0.0494(11) -0.0170(10) -0.0066(9) -0.0024(9)
C7 0.0728(14) 0.0613(14) 0.0507(12) -0.0221(11) -0.0205(10) -0.0085(10)
C8 0.0767(15) 0.0493(12) 0.0550(12) -0.0235(10) -0.0149(11) -0.0132(9)
C9 0.0592(11) 0.0425(11) 0.0444(10) -0.0190(8) -0.0036(8) -0.0097(8)
C10 0.0848(17) 0.0598(15) 0.0646(15) -0.0155(13) -0.0223(13) 0.0021(12)
C11 0.0599(12) 0.0417(11) 0.0499(11) -0.0125(9) -0.0124(9) -0.0047(8)
C12 0.0600(12) 0.0471(12) 0.0498(11) -0.0117(9) -0.0158(9) -0.0053(9)

loop_
_atom_type_symbol
_atom_type_description
_atom_type_scat_dispersion_real
_atom_type_scat_dispersion_imag
_atom_type_scat_source
C C 0.0181 0.0091 'International Tables Vol C Tables 4.2.6.8 and 6.1.1.4'
H H 0.0000 0.0000 'International Tables Vol C Tables 4.2.6.8 and 6.1.1.4'
N N 0.0311 0.0180 'International Tables Vol C Tables 4.2.6.8 and 6.1.1.4'
Cl Cl 0.3639 0.7018 'International Tables Vol C Tables 4.2.6.8 and 6.1.1.4'

loop_
_geom_angle_atom_site_label_1
_geom_angle_atom_site_label_2
_geom_angle_atom_site_label_3
_geom_angle_site_symmetry_1
_geom_angle_site_symmetry_3
_geom_angle
_geom_angle_publ_flag
C1 N1 C9 . . 117.53(17) ?
C11 N2 C12 . . 117.90(19) ?
N1 C1 C2 . . 126.0(2) ?
N1 C1 Cl . . 115.36(15) ?
C2 C1 Cl . . 118.65(16) ?
C3 C2 C1 . . 116.02(18) ?
C3 C2 C11 . . 121.40(18) ?
C1 C2 C11 . . 122.6(2) ?
C2 C3 C4 . . 120.86(18) ?
C2 C3 H3A . . 119.6 ?
C4 C3 H3A . . 119.6 ?
C3 C4 C5 . . 123.30(18) ?
C3 C4 C9 . . 117.38(19) ?
C5 C4 C9 . . 119.33(18) ?
C6 C5 C4 . . 121.50(19) ?
C6 C5 H5A . . 119.3 ?
C4 C5 H5A . . 119.3 ?
C5 C6 C7 . . 117.9(2) ?
C5 C6 C10 . . 121.9(2) ?
C7 C6 C10 . . 120.2(2) ?
C8 C7 C6 . . 122.4(2) ?
C8 C7 H7A . . 118.8 ?
C6 C7 H7A . . 118.8 ?
C7 C8 C9 . . 120.3(2) ?
C7 C8 H8A . . 119.9 ?
C9 C8 H8A . . 119.9 ?
N1 C9 C8 . . 119.18(18) ?
N1 C9 C4 . . 122.22(19) ?
C8 C9 C4 . . 118.6(2) ?
C6 C10 H10A . . 109.5 ?
C6 C10 H10B . . 109.5 ?
H10A C10 H10B . . 109.5 ?
C6 C10 H10C . . 109.5 ?
H10A C10 H10C . . 109.5 ?
H10B C10 H10C . . 109.5 ?
N2 C11 C2 . . 121.6(2) ?
N2 C11 H11A . . 119.2 ?
C2 C11 H11A . . 119.2 ?
N2 C12 C12 . 2_565 109.9(2) ?
N2 C12 H12A . . 109.7 ?
C12 C12 H12A 2_565 . 109.7 ?
N2 C12 H12B . . 109.7 ?
C12 C12 H12B 2_565 . 109.7 ?
H12A C12 H12B . . 108.2 ?

loop_
_geom_bond_atom_site_label_1
_geom_bond_atom_site_label_2
_geom_bond_site_symmetry_2
_geom_bond_distance
_geom_bond_publ_flag
Cl C1 . 1.747(2) ?
N1 C1 . 1.295(3) ?
N1 C9 . 1.366(3) ?
N2 C11 . 1.242(3) ?
N2 C12 . 1.462(3) ?
C1 C2 . 1.428(3) ?
C2 C3 . 1.375(3) ?
C2 C11 . 1.473(3) ?
C3 C4 . 1.405(3) ?
C3 H3A . 0.9300 ?
C4 C5 . 1.414(3) ?
C4 C9 . 1.422(3) ?
C5 C6 . 1.368(3) ?
C5 H5A . 0.9300 ?
C6 C7 . 1.415(3) ?
C6 C10 . 1.504(3) ?
C7 C8 . 1.361(4) ?
C7 H7A . 0.9300 ?
C8 C9 . 1.401(3) ?
C8 H8A . 0.9300 ?
C10 H10A . 0.9600 ?
C10 H10B . 0.9600 ?
C10 H10C . 0.9600 ?
C11 H11A . 0.9300 ?
C12 C12 2_565 1.508(4) ?
C12 H12A . 0.9700 ?
C12 H12B . 0.9700 ?

loop_
_geom_hbond_atom_site_label_D
_geom_hbond_atom_site_label_H
_geom_hbond_atom_site_label_A
_geom_hbond_site_symmetry_A
_geom_hbond_distance_DH
_geom_hbond_distance_HA
_geom_hbond_distance_DA
_geom_hbond_angle_DHA
C3 H3A Cl 1_545 0.93 2.86 3.780(2) 169.6

loop_
_geom_torsion_atom_site_label_1
_geom_torsion_atom_site_label_2
_geom_torsion_atom_site_label_3
_geom_torsion_atom_site_label_4
_geom_torsion_site_symmetry_1
_geom_torsion_site_symmetry_2
_geom_torsion_site_symmetry_3
_geom_torsion_site_symmetry_4
_geom_torsion
_geom_torsion_publ_flag
C9 N1 C1 C2 . . . . 0.3(4) ?
C9 N1 C1 Cl . . . . -178.07(16) ?
N1 C1 C2 C3 . . . . -1.1(4) ?
Cl C1 C2 C3 . . . . 177.21(16) ?
N1 C1 C2 C11 . . . . 179.1(2) ?
Cl C1 C2 C11 . . . . -2.6(3) ?
C1 C2 C3 C4 . . . . 0.4(3) ?
C11 C2 C3 C4 . . . . -179.78(19) ?
C2 C3 C4 C5 . . . . -179.1(2) ?
C2 C3 C4 C9 . . . . 0.9(3) ?
C3 C4 C5 C6 . . . . -179.8(2) ?
C9 C4 C5 C6 . . . . 0.2(3) ?
C4 C5 C6 C7 . . . . 0.8(3) ?
C4 C5 C6 C10 . . . . -179.0(2) ?
C5 C6 C7 C8 . . . . -1.3(4) ?
C10 C6 C7 C8 . . . . 178.5(2) ?
C6 C7 C8 C9 . . . . 0.9(4) ?
C1 N1 C9 C8 . . . . -179.9(2) ?
C1 N1 C9 C4 . . . . 1.2(3) ?
C7 C8 C9 N1 . . . . -178.8(2) ?
C7 C8 C9 C4 . . . . 0.1(4) ?
C3 C4 C9 N1 . . . . -1.8(3) ?
C5 C4 C9 N1 . . . . 178.25(19) ?
C3 C4 C9 C8 . . . . 179.34(19) ?
C5 C4 C9 C8 . . . . -0.6(3) ?
C12 N2 C11 C2 . . . . -177.51(19) ?
C3 C2 C11 N2 . . . . -8.3(3) ?
C1 C2 C11 N2 . . . . 171.5(2) ?
C11 N2 C12 C12 . . . 2_565 -156.5(2) ?
